data_7160411
loop_
_publ_author_name
'Devaraju, Mohankumar'
'Prasad Dasappa, Jagadeesh'

_publ_section_title
;
 Oxidative annulation of L-phenylalanine using I<sub>2</sub>/DMSO: an easy
 approach for chemoselective synthesis of 2,3,5-trisubstituted pyridines
 and 2,5-disubstituted oxazoles.
;
_journal_issue 14
_journal_name_full 'Organic &amp; biomolecular chemistry'
_journal_page_first 3437
_journal_page_last 3442
_journal_paper_doi 10.1039/d5ob00039d
_journal_volume 23
_journal_year 2025
_chemical_formula_moiety 'C22 H15 N O2'
_chemical_formula_sum 'C22 H15 N O2'
_chemical_formula_weight 325.35
_space_group_crystal_system monoclinic
_space_group_IT_number 14
_space_group_name_Hall '-P 2yn'
_space_group_name_H-M_alt 'P 1 21/n 1'
_atom_sites_solution_hydrogens geom
_atom_sites_solution_primary iterative
_audit_creation_date 2023-04-03
_audit_creation_method
;
Olex2 1.3
(compiled 2020.11.12 svn.r5f609507 for OlexSys, GUI svn.r6408)
;
_audit_update_record
;
2023-06-22 deposited with the CCDC.	2025-03-07 downloaded from the CCDC.
;
_cell_angle_alpha 90
_cell_angle_beta 105.033(5)
_cell_angle_gamma 90
_cell_formula_units_Z 4
_cell_length_a 9.5905(13)
_cell_length_b 9.8247(13)
_cell_length_c 17.961(2)
_cell_measurement_reflns_used 9583
_cell_measurement_temperature 297.15
_cell_measurement_theta_max 72.08
_cell_measurement_theta_min 4.79
_cell_volume 1634.4(4)
_computing_cell_refinement 'SAINT V8.40B (?, 2016)'
_computing_data_reduction 'SAINT V8.40B (?, 2016)'
_computing_molecular_graphics 'Olex2 1.3 (Dolomanov et al., 2009)'
_computing_publication_material 'Olex2 1.3 (Dolomanov et al., 2009)'
_computing_structure_refinement 'SHELXL 2018/3 (Sheldrick, 2015)'
_computing_structure_solution 'olex2.solve 1.3 (Bourhis et al., 2015)'
_diffrn_ambient_temperature 297.15
_diffrn_measured_fraction_theta_full 0.999
_diffrn_measured_fraction_theta_max 0.996
_diffrn_measurement_device_type 'Bruker D8 VENTURE diffractometer with PHOTON II detector'
_diffrn_measurement_method '\w and \f scan'
_diffrn_radiation_type CuK\a
_diffrn_radiation_wavelength 1.54178
_diffrn_reflns_av_R_equivalents 0.0983
_diffrn_reflns_av_unetI/netI 0.0662
_diffrn_reflns_Laue_measured_fraction_full 0.999
_diffrn_reflns_Laue_measured_fraction_max 0.996
_diffrn_reflns_limit_h_max 11
_diffrn_reflns_limit_h_min -11
_diffrn_reflns_limit_k_max 12
_diffrn_reflns_limit_k_min -12
_diffrn_reflns_limit_l_max 22
_diffrn_reflns_limit_l_min -22
_diffrn_reflns_number 25224
_diffrn_reflns_point_group_measured_fraction_full 0.999
_diffrn_reflns_point_group_measured_fraction_max 0.996
_diffrn_reflns_theta_full 67.679
_diffrn_reflns_theta_max 72.307
_diffrn_reflns_theta_min 4.794
_exptl_absorpt_coefficient_mu 0.678
_exptl_absorpt_correction_T_max 0.7536
_exptl_absorpt_correction_T_min 0.5958
_exptl_absorpt_correction_type multi-scan
_exptl_absorpt_process_details
;
SADABS-2016/2 (Bruker,2016/2) was used for absorption correction.
wR2(int) was 0.1305 before and 0.0854 after correction.
The Ratio of minimum to maximum transmission is 0.7906.
The \l/2 correction factor is Not present.
;
_exptl_crystal_colour colourless
_exptl_crystal_colour_primary colourless
_exptl_crystal_density_diffrn 1.322
_exptl_crystal_description block
_exptl_crystal_F_000 680
_exptl_crystal_size_max 0.271
_exptl_crystal_size_mid 0.266
_exptl_crystal_size_min 0.094
_refine_diff_density_max 0.249
_refine_diff_density_min -0.203
_refine_diff_density_rms 0.053
_refine_ls_extinction_coef 0.0154(18)
_refine_ls_extinction_expression Fc^*^=kFc[1+0.001xFc^2^\l^3^/sin(2\q)]^-1/4^
_refine_ls_extinction_method 'SHELXL-2018/3 (Sheldrick 2018)'
_refine_ls_goodness_of_fit_ref 1.055
_refine_ls_hydrogen_treatment constr
_refine_ls_matrix_type full
_refine_ls_number_parameters 227
_refine_ls_number_reflns 3215
_refine_ls_number_restraints 0
_refine_ls_restrained_S_all 1.055
_refine_ls_R_factor_all 0.0898
_refine_ls_R_factor_gt 0.0598
_refine_ls_shift/su_max 0.001
_refine_ls_shift/su_mean 0.000
_refine_ls_structure_factor_coef Fsqd
_refine_ls_weighting_details 'w=1/[\s^2^(Fo^2^)+(0.1274P)^2^+0.1089P] where P=(Fo^2^+2Fc^2^)/3'
_refine_ls_weighting_scheme calc
_refine_ls_wR_factor_gt 0.1772
_refine_ls_wR_factor_ref 0.1913
_reflns_Friedel_coverage 0.000
_reflns_number_gt 2498
_reflns_number_total 3215
_reflns_threshold_expression 'I > 2\s(I)'
_cod_data_source_file d5ob00039d2.cif
_cod_data_source_block ap1502
_cod_depositor_comments
;
The following automatic conversions were performed:

data item '_exptl_absorpt_correction_type' value 'MULTI-SCAN' was
changed to 'multi-scan' in accordance with the
/home/data/users/saulius/crontab/automatic-downloads/rss-feeds/RSC/lib/dictionaries/cif_core.dic
dictionary named 'cif_core.dic' version 2.4.2 last updated on
2011-04-26.

Automatic conversion script
Id: cif_fix_values 8170 2020-07-09 18:12:32Z antanas 

 Adding full bibliography for 7160411--7160413.cif.
;
_cod_database_code 7160411
_shelx_shelxl_version_number 2018/3
_shelx_space_group_comment
;
The symmetry employed for this shelxl refinement is uniquely defined
by the following loop, which should always be used as a source of
symmetry information in preference to the above space-group names.
They are only intended as comments.
;
_shelx_estimated_absorpt_t_max 0.939
_shelx_estimated_absorpt_t_min 0.838
_olex2_refinement_description
;
1. Fixed Uiso
 At 1.2 times of:
  All C(H) groups
2.a Aromatic/amide H refined with riding coordinates:
 C006(H006), C009(H009), C00B(H00B), C00E(H00E), C00F(H00F), C00G(H00G),
 C00H(H00H), C00I(H00I), C00J(H00J), C00K(H00K), C00L(H00L), C00M(H00M),
 C00N(H00N), C00O(H00O), C00P(H00P)
;
_olex2_submission_special_instructions 'No special instructions were received'

loop_
_space_group_symop_operation_xyz
'x, y, z'
'-x+1/2, y+1/2, -z+1/2'
'-x, -y, -z'
'x-1/2, -y-1/2, z-1/2'

loop_
_atom_site_label
_atom_site_type_symbol
_atom_site_fract_x
_atom_site_fract_y
_atom_site_fract_z
_atom_site_U_iso_or_equiv
_atom_site_adp_type
_atom_site_occupancy
_atom_site_site_symmetry_order
_atom_site_calc_flag
_atom_site_refinement_flags_posn
_atom_site_refinement_flags_adp
_atom_site_refinement_flags_occupancy
_atom_site_disorder_assembly
_atom_site_disorder_group
O001 O 0.69611(16) 0.61139(16) 0.38717(9) 0.0697(4) Uani 1 1 d . . . . .
O002 O 0.74107(16) 0.77998(16) 0.27189(9) 0.0687(4) Uani 1 1 d . . . . .
N003 N 0.47252(18) 0.84420(17) 0.42494(10) 0.0613(4) Uani 1 1 d . . . . .
C004 C 0.38792(17) 0.48464(18) 0.35562(10) 0.0513(4) Uani 1 1 d . . . . .
C005 C 0.38405(19) 0.61474(18) 0.39665(9) 0.0522(4) Uani 1 1 d . . . . .
C006 C 0.3858(2) 0.4861(2) 0.27767(10) 0.0565(4) Uani 1 1 d . . . . .
H006 H 0.383035 0.568849 0.252181 0.068 Uiso 1 1 calc R U . . .
C007 C 0.60847(19) 0.70025(19) 0.36078(10) 0.0557(4) Uani 1 1 d . . . . .
C008 C 0.47989(19) 0.72164(18) 0.39370(10) 0.0539(4) Uani 1 1 d . . . . .
C009 C 0.2815(2) 0.63819(19) 0.43777(10) 0.0560(4) Uani 1 1 d . . . . .
H009 H 0.218219 0.568923 0.442406 0.067 Uiso 1 1 calc R U . . .
C00A C 0.27259(19) 0.7636(2) 0.47192(10) 0.0562(4) Uani 1 1 d . . . . .
C00B C 0.3705(2) 0.8637(2) 0.46230(12) 0.0614(5) Uani 1 1 d . . . . .
H00B H 0.364012 0.949262 0.483276 0.074 Uiso 1 1 calc R U . . .
C00C C 0.6210(2) 0.79063(19) 0.29953(11) 0.0580(4) Uani 1 1 d . . . . .
C00D C 0.1624(2) 0.7955(2) 0.51423(11) 0.0588(4) Uani 1 1 d . . . . .
C00E C 0.3918(2) 0.3598(2) 0.39229(12) 0.0622(5) Uani 1 1 d . . . . .
H00E H 0.391515 0.356810 0.444004 0.075 Uiso 1 1 calc R U . . .
C00F C 0.3879(2) 0.3659(2) 0.23783(12) 0.0650(5) Uani 1 1 d . . . . .
H00F H 0.385302 0.368282 0.185722 0.078 Uiso 1 1 calc R U . . .
C00G C 0.1922(2) 0.8878(2) 0.57473(12) 0.0689(5) Uani 1 1 d . . . . .
H00G H 0.283043 0.927893 0.590092 0.083 Uiso 1 1 calc R U . . .
C00H C 0.5319(3) 0.8864(2) 0.25948(15) 0.0724(6) Uani 1 1 d . . . . .
H00H H 0.442994 0.912521 0.266567 0.087 Uiso 1 1 calc R U . . .
C00I C 0.0261(2) 0.7365(3) 0.49299(12) 0.0722(6) Uani 1 1 d . . . . .
H00I H 0.004033 0.674549 0.452485 0.087 Uiso 1 1 calc R U . . .
C00J C 0.3961(3) 0.2394(2) 0.35249(14) 0.0721(5) Uani 1 1 d . . . . .
H00J H 0.400613 0.156345 0.377860 0.087 Uiso 1 1 calc R U . . .
C00K C 0.3938(2) 0.2426(2) 0.27510(14) 0.0707(5) Uani 1 1 d . . . . .
H00K H 0.396237 0.161944 0.248394 0.085 Uiso 1 1 calc R U . . .
C00L C 0.7236(3) 0.8724(2) 0.21413(14) 0.0733(6) Uani 1 1 d . . . . .
H00L H 0.789677 0.887005 0.185112 0.088 Uiso 1 1 calc R U . . .
C00M C 0.0877(3) 0.9207(3) 0.61247(13) 0.0778(6) Uani 1 1 d . . . . .
H00M H 0.108861 0.982809 0.652928 0.093 Uiso 1 1 calc R U . . .
C00N C -0.0773(3) 0.7691(3) 0.53159(15) 0.0828(7) Uani 1 1 d . . . . .
H00N H -0.167600 0.727796 0.517491 0.099 Uiso 1 1 calc R U . . .
C00O C -0.0467(3) 0.8624(3) 0.59061(14) 0.0781(6) Uani 1 1 d . . . . .
H00O H -0.116821 0.885918 0.615643 0.094 Uiso 1 1 calc R U . . .
C00P C 0.5999(3) 0.9395(3) 0.20439(16) 0.0819(7) Uani 1 1 d . . . . .
H00P H 0.564863 1.007757 0.168551 0.098 Uiso 1 1 calc R U . . .

loop_
_atom_site_aniso_label
_atom_site_aniso_U_11
_atom_site_aniso_U_22
_atom_site_aniso_U_33
_atom_site_aniso_U_23
_atom_site_aniso_U_13
_atom_site_aniso_U_12
O001 0.0683(8) 0.0676(9) 0.0752(9) 0.0020(7) 0.0225(7) 0.0066(6)
O002 0.0636(8) 0.0780(9) 0.0727(9) 0.0000(7) 0.0324(7) -0.0021(6)
N003 0.0703(9) 0.0545(8) 0.0661(9) -0.0087(7) 0.0301(8) -0.0074(7)
C004 0.0530(8) 0.0505(9) 0.0517(8) -0.0025(6) 0.0159(6) -0.0046(6)
C005 0.0600(9) 0.0512(9) 0.0469(7) -0.0018(6) 0.0165(7) -0.0032(7)
C006 0.0640(9) 0.0556(9) 0.0521(9) -0.0033(7) 0.0192(7) -0.0023(7)
C007 0.0594(9) 0.0526(9) 0.0576(9) -0.0070(7) 0.0195(7) -0.0048(7)
C008 0.0615(9) 0.0518(9) 0.0515(8) -0.0029(6) 0.0200(7) -0.0026(7)
C009 0.0640(9) 0.0561(10) 0.0515(8) -0.0030(6) 0.0215(7) -0.0061(7)
C00A 0.0625(9) 0.0597(10) 0.0490(8) -0.0051(7) 0.0189(7) -0.0036(7)
C00B 0.0697(10) 0.0556(10) 0.0645(10) -0.0091(7) 0.0274(8) -0.0051(8)
C00C 0.0585(9) 0.0584(10) 0.0643(10) -0.0052(7) 0.0286(8) -0.0058(7)
C00D 0.0643(10) 0.0629(10) 0.0527(8) -0.0052(7) 0.0217(8) -0.0016(8)
C00E 0.0718(11) 0.0552(10) 0.0599(10) 0.0043(7) 0.0174(8) -0.0065(8)
C00F 0.0711(11) 0.0647(11) 0.0625(10) -0.0141(8) 0.0229(8) -0.0062(9)
C00G 0.0706(11) 0.0766(13) 0.0635(11) -0.0166(9) 0.0246(9) -0.0036(9)
C00H 0.0725(12) 0.0691(12) 0.0847(14) 0.0121(10) 0.0368(11) 0.0066(9)
C00I 0.0706(12) 0.0898(15) 0.0613(10) -0.0184(10) 0.0261(9) -0.0112(11)
C00J 0.0804(13) 0.0493(10) 0.0856(14) 0.0014(9) 0.0198(11) -0.0036(9)
C00K 0.0704(11) 0.0570(11) 0.0859(14) -0.0176(9) 0.0225(10) -0.0043(9)
C00L 0.0807(13) 0.0763(13) 0.0730(12) 0.0011(10) 0.0377(11) -0.0140(10)
C00M 0.0836(13) 0.0878(15) 0.0684(12) -0.0204(11) 0.0314(11) 0.0037(12)
C00N 0.0665(11) 0.115(2) 0.0732(13) -0.0162(13) 0.0298(10) -0.0118(12)
C00O 0.0763(13) 0.0981(17) 0.0674(12) -0.0115(11) 0.0321(10) 0.0070(12)
C00P 0.0923(15) 0.0766(14) 0.0856(15) 0.0184(12) 0.0392(13) 0.0004(12)

loop_
_atom_type_symbol
_atom_type_description
_atom_type_scat_dispersion_real
_atom_type_scat_dispersion_imag
_atom_type_scat_source
C C 0.0181 0.0091 'International Tables Vol C Tables 4.2.6.8 and 6.1.1.4'
H H 0.0000 0.0000 'International Tables Vol C Tables 4.2.6.8 and 6.1.1.4'
N N 0.0311 0.0180 'International Tables Vol C Tables 4.2.6.8 and 6.1.1.4'
O O 0.0492 0.0322 'International Tables Vol C Tables 4.2.6.8 and 6.1.1.4'

loop_
_geom_angle_atom_site_label_1
_geom_angle_atom_site_label_2
_geom_angle_atom_site_label_3
_geom_angle
_geom_angle_site_symmetry_1
_geom_angle_site_symmetry_3
_geom_angle_publ_flag
C00L O002 C00C 106.09(16) . . ?
C00B N003 C008 117.69(16) . . ?
C006 C004 C005 119.66(15) . . ?
C00E C004 C005 121.85(15) . . ?
C00E C004 C006 118.48(16) . . ?
C008 C005 C004 121.68(14) . . ?
C009 C005 C004 121.24(15) . . ?
C009 C005 C008 117.04(16) . . ?
C004 C006 H006 119.6 . . ?
C00F C006 C004 120.79(18) . . ?
C00F C006 H006 119.6 . . ?
O001 C007 C008 119.78(16) . . ?
O001 C007 C00C 123.48(15) . . ?
C00C C007 C008 116.73(16) . . ?
N003 C008 C005 123.39(15) . . ?
N003 C008 C007 115.19(15) . . ?
C005 C008 C007 121.18(15) . . ?
C005 C009 H009 119.5 . . ?
C00A C009 C005 120.90(16) . . ?
C00A C009 H009 119.5 . . ?
C009 C00A C00B 116.63(15) . . ?
C009 C00A C00D 123.13(17) . . ?
C00B C00A C00D 120.19(17) . . ?
N003 C00B C00A 124.26(17) . . ?
N003 C00B H00B 117.9 . . ?
C00A C00B H00B 117.9 . . ?
O002 C00C C007 118.23(17) . . ?
C00H C00C O002 109.66(17) . . ?
C00H C00C C007 132.07(16) . . ?
C00G C00D C00A 120.59(17) . . ?
C00G C00D C00I 118.44(16) . . ?
C00I C00D C00A 120.95(17) . . ?
C004 C00E H00E 119.7 . . ?
C004 C00E C00J 120.62(18) . . ?
C00J C00E H00E 119.7 . . ?
C006 C00F H00F 119.9 . . ?
C00K C00F C006 120.21(19) . . ?
C00K C00F H00F 119.9 . . ?
C00D C00G H00G 119.8 . . ?
C00M C00G C00D 120.5(2) . . ?
C00M C00G H00G 119.8 . . ?
C00C C00H H00H 126.7 . . ?
C00C C00H C00P 106.63(19) . . ?
C00P C00H H00H 126.7 . . ?
C00D C00I H00I 119.7 . . ?
C00N C00I C00D 120.7(2) . . ?
C00N C00I H00I 119.7 . . ?
C00E C00J H00J 119.9 . . ?
C00K C00J C00E 120.2(2) . . ?
C00K C00J H00J 119.9 . . ?
C00F C00K C00J 119.74(18) . . ?
C00F C00K H00K 120.1 . . ?
C00J C00K H00K 120.1 . . ?
O002 C00L H00L 124.4 . . ?
C00P C00L O002 111.21(17) . . ?
C00P C00L H00L 124.4 . . ?
C00G C00M H00M 119.7 . . ?
C00O C00M C00G 120.5(2) . . ?
C00O C00M H00M 119.7 . . ?
C00I C00N H00N 119.9 . . ?
C00O C00N C00I 120.1(2) . . ?
C00O C00N H00N 119.9 . . ?
C00M C00O C00N 119.77(18) . . ?
C00M C00O H00O 120.1 . . ?
C00N C00O H00O 120.1 . . ?
C00H C00P H00P 126.8 . . ?
C00L C00P C00H 106.4(2) . . ?
C00L C00P H00P 126.8 . . ?

loop_
_geom_bond_atom_site_label_1
_geom_bond_atom_site_label_2
_geom_bond_distance
_geom_bond_site_symmetry_2
_geom_bond_publ_flag
O001 C007 1.219(2) . ?
O002 C00C 1.3710(19) . ?
O002 C00L 1.356(3) . ?
N003 C008 1.338(2) . ?
N003 C00B 1.336(2) . ?
C004 C005 1.481(2) . ?
C004 C006 1.395(2) . ?
C004 C00E 1.388(2) . ?
C005 C008 1.406(2) . ?
C005 C009 1.394(2) . ?
C006 H006 0.9300 . ?
C006 C00F 1.384(3) . ?
C007 C008 1.514(2) . ?
C007 C00C 1.443(3) . ?
C009 H009 0.9300 . ?
C009 C00A 1.389(3) . ?
C00A C00B 1.401(3) . ?
C00A C00D 1.487(2) . ?
C00B H00B 0.9300 . ?
C00C C00H 1.347(3) . ?
C00D C00G 1.387(3) . ?
C00D C00I 1.390(3) . ?
C00E H00E 0.9300 . ?
C00E C00J 1.389(3) . ?
C00F H00F 0.9300 . ?
C00F C00K 1.378(3) . ?
C00G H00G 0.9300 . ?
C00G C00M 1.386(3) . ?
C00H H00H 0.9300 . ?
C00H C00P 1.419(3) . ?
C00I H00I 0.9300 . ?
C00I C00N 1.387(3) . ?
C00J H00J 0.9300 . ?
C00J C00K 1.385(3) . ?
C00K H00K 0.9300 . ?
C00L H00L 0.9300 . ?
C00L C00P 1.328(4) . ?
C00M H00M 0.9300 . ?
C00M C00O 1.371(4) . ?
C00N H00N 0.9300 . ?
C00N C00O 1.374(3) . ?
C00O H00O 0.9300 . ?
C00P H00P 0.9300 . ?

loop_
_geom_torsion_atom_site_label_1
_geom_torsion_atom_site_label_2
_geom_torsion_atom_site_label_3
_geom_torsion_atom_site_label_4
_geom_torsion
_geom_torsion_site_symmetry_1
_geom_torsion_site_symmetry_2
_geom_torsion_site_symmetry_3
_geom_torsion_site_symmetry_4
_geom_torsion_publ_flag
O001 C007 C008 N003 118.6(2) . . . . ?
O001 C007 C008 C005 -56.0(3) . . . . ?
O001 C007 C00C O002 -3.0(3) . . . . ?
O001 C007 C00C C00H 174.3(2) . . . . ?
O002 C00C C00H C00P -0.6(3) . . . . ?
O002 C00L C00P C00H -0.3(3) . . . . ?
C004 C005 C008 N003 174.63(18) . . . . ?
C004 C005 C008 C007 -11.2(3) . . . . ?
C004 C005 C009 C00A -175.79(17) . . . . ?
C004 C006 C00F C00K -0.8(3) . . . . ?
C004 C00E C00J C00K -1.2(3) . . . . ?
C005 C004 C006 C00F -179.35(17) . . . . ?
C005 C004 C00E C00J -179.67(19) . . . . ?
C005 C009 C00A C00B 0.4(3) . . . . ?
C005 C009 C00A C00D 177.97(17) . . . . ?
C006 C004 C005 C008 -50.9(3) . . . . ?
C006 C004 C005 C009 126.80(19) . . . . ?
C006 C004 C00E C00J 1.1(3) . . . . ?
C006 C00F C00K C00J 0.7(3) . . . . ?
C007 C00C C00H C00P -178.1(2) . . . . ?
C008 N003 C00B C00A 1.1(3) . . . . ?
C008 C005 C009 C00A 2.0(3) . . . . ?
C008 C007 C00C O002 175.77(16) . . . . ?
C008 C007 C00C C00H -6.9(3) . . . . ?
C009 C005 C008 N003 -3.2(3) . . . . ?
C009 C005 C008 C007 170.97(17) . . . . ?
C009 C00A C00B N003 -2.1(3) . . . . ?
C009 C00A C00D C00G 150.0(2) . . . . ?
C009 C00A C00D C00I -31.7(3) . . . . ?
C00A C00D C00G C00M 177.9(2) . . . . ?
C00A C00D C00I C00N -178.5(2) . . . . ?
C00B N003 C008 C005 1.6(3) . . . . ?
C00B N003 C008 C007 -172.82(18) . . . . ?
C00B C00A C00D C00G -32.6(3) . . . . ?
C00B C00A C00D C00I 145.8(2) . . . . ?
C00C O002 C00L C00P 0.0(3) . . . . ?
C00C C007 C008 N003 -60.2(2) . . . . ?
C00C C007 C008 C005 125.19(19) . . . . ?
C00C C00H C00P C00L 0.5(3) . . . . ?
C00D C00A C00B N003 -179.8(2) . . . . ?
C00D C00G C00M C00O 0.1(4) . . . . ?
C00D C00I C00N C00O 1.2(4) . . . . ?
C00E C004 C005 C008 129.89(19) . . . . ?
C00E C004 C005 C009 -52.4(3) . . . . ?
C00E C004 C006 C00F -0.1(3) . . . . ?
C00E C00J C00K C00F 0.3(3) . . . . ?
C00G C00D C00I C00N -0.1(4) . . . . ?
C00G C00M C00O C00N 1.0(4) . . . . ?
C00I C00D C00G C00M -0.5(4) . . . . ?
C00I C00N C00O C00M -1.6(4) . . . . ?
C00L O002 C00C C007 178.29(18) . . . . ?
C00L O002 C00C C00H 0.4(2) . . . . ?
